data_4131282
loop_
_publ_author_name
'Vollmer, Matthew V.'
'Xie, Jing'
'Lu, Connie C.'

_publ_section_title
;
 Stable Dihydrogen Complexes of Cobalt(-I) Suggest an Inverse
 trans-Influence of Lewis Acidic Group 13 Metalloligands.
;
_journal_issue 19
_journal_name_full 'Journal of the American Chemical Society'
_journal_page_first 6570
_journal_page_last 6573
_journal_paper_doi 10.1021/jacs.7b02870
_journal_volume 139
_journal_year 2017
_chemical_formula_moiety 'C39 H60 Co In N4 P3, C16 H29.30 Li O4, 0.325(C6 H14), 0.175(C6 H6)'
_chemical_formula_sum 'C58 H94.9 Co In Li N4 O4 P3'
_chemical_formula_weight 1185.87
_space_group_crystal_system triclinic
_space_group_IT_number 2
_space_group_name_Hall '-P 1'
_space_group_name_H-M_alt 'P -1'
_atom_sites_solution_hydrogens geom
_audit_creation_method SHELXL-2014/7
_cell_angle_alpha 98.560(8)
_cell_angle_beta 90.383(10)
_cell_angle_gamma 103.728(10)
_cell_formula_units_Z 2
_cell_length_a 11.409(2)
_cell_length_b 12.130(2)
_cell_length_c 23.099(4)
_cell_measurement_reflns_used 9801
_cell_measurement_temperature 127(2)
_cell_measurement_theta_max 61.036
_cell_measurement_theta_min 4.597
_cell_volume 3067.8(9)
_computing_structure_refinement 'SHELXL-2014/7 (Sheldrick, 2014)'
_diffrn_ambient_temperature 127(2)
_diffrn_measured_fraction_theta_full 0.999
_diffrn_measured_fraction_theta_max 0.996
_diffrn_measurement_device_type BrukerPhoton
_diffrn_radiation_type MoK\a
_diffrn_radiation_wavelength 0.71073
_diffrn_reflns_av_R_equivalents 0.0505
_diffrn_reflns_av_unetI/netI 0.0580
_diffrn_reflns_Laue_measured_fraction_full 0.999
_diffrn_reflns_Laue_measured_fraction_max 0.996
_diffrn_reflns_limit_h_max 16
_diffrn_reflns_limit_h_min -14
_diffrn_reflns_limit_k_max 17
_diffrn_reflns_limit_k_min -16
_diffrn_reflns_limit_l_max 32
_diffrn_reflns_limit_l_min -32
_diffrn_reflns_number 67851
_diffrn_reflns_point_group_measured_fraction_full 0.999
_diffrn_reflns_point_group_measured_fraction_max 0.996
_diffrn_reflns_theta_full 25.242
_diffrn_reflns_theta_max 30.507
_diffrn_reflns_theta_min 2.298
_exptl_absorpt_coefficient_mu 0.766
_exptl_absorpt_correction_T_max 0.7461
_exptl_absorpt_correction_T_min 0.7084
_exptl_absorpt_correction_type multi-scan
_exptl_absorpt_process_details North1962
_exptl_crystal_colour yellow
_exptl_crystal_description plate
_exptl_crystal_F_000 1253.80
_exptl_crystal_size_max 0.100
_exptl_crystal_size_mid 0.050
_exptl_crystal_size_min 0.050
_refine_diff_density_max 0.985
_refine_diff_density_min -1.509
_refine_diff_density_rms 0.107
_refine_ls_extinction_method none
_refine_ls_goodness_of_fit_ref 1.043
_refine_ls_hydrogen_treatment mixed
_refine_ls_matrix_type full
_refine_ls_number_parameters 603
_refine_ls_number_reflns 18676
_refine_ls_number_restraints 0
_refine_ls_restrained_S_all 1.043
_refine_ls_R_factor_all 0.0786
_refine_ls_R_factor_gt 0.0496
_refine_ls_shift/su_max 0.001
_refine_ls_shift/su_mean 0.000
_refine_ls_structure_factor_coef Fsqd
_refine_ls_weighting_details 'w=1/[\s^2^(Fo^2^)+(0.0357P)^2^+7.0346P] where P=(Fo^2^+2Fc^2^)/3'
_refine_ls_weighting_scheme calc
_refine_ls_wR_factor_gt 0.1052
_refine_ls_wR_factor_ref 0.1215
_reflns_Friedel_coverage 0.000
_reflns_number_gt 14117
_reflns_number_total 18676
_reflns_threshold_expression 'I > 2\s(I)'
_cod_data_source_file ja7b02870_si_001.cif
_cod_data_source_block mo_17004_0m_a
_cod_original_cell_volume 3067.9(10)
_cod_original_formula_sum 'C58 H94.90 Co In Li N4 O4 P3'
_cod_database_code 4131282
_shelx_shelxl_version_number 2014/7
_shelx_space_group_comment
;
The symmetry employed for this shelxl refinement is uniquely defined
by the following loop, which should always be used as a source of
symmetry information in preference to the above space-group names.
They are only intended as comments.
;
_shelx_estimated_absorpt_t_min 0.927
_shelx_estimated_absorpt_t_max 0.963

loop_
_space_group_symop_operation_xyz
'x, y, z'
'-x, -y, -z'

loop_
_atom_site_label
_atom_site_type_symbol
_atom_site_fract_x
_atom_site_fract_y
_atom_site_fract_z
_atom_site_U_iso_or_equiv
_atom_site_adp_type
_atom_site_occupancy
_atom_site_site_symmetry_order
_atom_site_calc_flag
_atom_site_refinement_flags_posn
_atom_site_refinement_flags_adp
_atom_site_refinement_flags_occupancy
_atom_site_disorder_assembly
_atom_site_disorder_group
In01 In 0.62376(2) 0.32390(2) 0.25107(2) 0.01662(5) Uani 1 1 d . . . . .
Co02 Co 0.58065(4) 0.39924(3) 0.35168(2) 0.01774(8) Uani 1 1 d . . . . .
P003 P 0.40034(7) 0.37823(7) 0.31051(3) 0.01966(15) Uani 1 1 d . . . . .
P004 P 0.72681(7) 0.54538(6) 0.33624(3) 0.01953(15) Uani 1 1 d . . . . .
P005 P 0.63068(7) 0.24391(7) 0.37115(3) 0.02027(15) Uani 1 1 d . . . . .
N008 N 0.6665(2) 0.24711(18) 0.15029(9) 0.0123(4) Uani 1 1 d . . . . .
N8 N 0.7811(2) 0.4405(2) 0.22806(10) 0.0180(5) Uani 1 1 d . . . . .
N009 N 0.4691(2) 0.3185(2) 0.19760(10) 0.0192(5) Uani 1 1 d . . . . .
O00A O 0.1640(2) 0.9415(2) 0.09508(11) 0.0378(6) Uani 1 1 d . . . . .
O00B O -0.0122(3) 0.9323(2) 0.19346(13) 0.0515(8) Uani 1 1 d . . . . .
C00C C 0.5897(3) 0.2926(2) 0.11375(12) 0.0185(5) Uani 1 1 d . . . . .
C00D C 0.8509(3) 0.3959(2) 0.18788(12) 0.0185(5) Uani 1 1 d . . . . .
C00E C 0.6306(3) 0.1197(3) 0.31001(12) 0.0218(6) Uani 1 1 d . . . . .
H00A H 0.6921 0.0792 0.3199 0.026 Uiso 1 1 calc R U . . .
H00B H 0.5507 0.0644 0.3068 0.026 Uiso 1 1 calc R U . . .
C00F C 0.8387(3) 0.5262(3) 0.27675(12) 0.0211(6) Uani 1 1 d . . . . .
H00C H 0.8708 0.6003 0.2627 0.025 Uiso 1 1 calc R U . . .
H00D H 0.9073 0.5023 0.2933 0.025 Uiso 1 1 calc R U . . .
C00G C 0.6023(3) 0.0473(3) 0.09722(13) 0.0221(6) Uani 1 1 d . . . . .
H00G H 0.6004 0.0769 0.0615 0.027 Uiso 1 1 calc R U . . .
C00H C 0.6132(3) 0.3015(2) 0.05579(12) 0.0207(6) Uani 1 1 d . . . . .
H00H H 0.6807 0.2772 0.0393 0.025 Uiso 1 1 calc R U . . .
O00I O 0.1718(3) 0.7735(3) 0.18215(17) 0.0612(9) Uani 1 1 d . . . . .
O00J O -0.0546(3) 0.7304(2) 0.09166(16) 0.0577(9) Uani 1 1 d . . . . .
C00K C 0.7962(3) 0.2945(2) 0.14724(12) 0.0184(5) Uani 1 1 d . . . . .
C00L C 0.4892(3) 0.3292(2) 0.14033(12) 0.0187(5) Uani 1 1 d . . . . .
C00M C 0.3208(3) 0.4968(3) 0.33248(13) 0.0256(6) Uani 1 1 d . . . . .
H00M H 0.3675 0.5639 0.3152 0.031 Uiso 1 1 calc R U . . .
C00N C 0.5295(3) 0.1544(3) 0.41979(13) 0.0272(7) Uani 1 1 d . . . . .
H00N H 0.4501 0.1249 0.3974 0.033 Uiso 1 1 calc R U . . .
C00O C 0.6311(3) 0.0813(2) 0.20426(12) 0.0197(5) Uani 1 1 d . . . . .
C00P C 0.6313(3) 0.1226(2) 0.14903(12) 0.0193(5) Uani 1 1 d . . . . .
C00Q C 0.3810(3) 0.3716(3) 0.22797(12) 0.0223(6) Uani 1 1 d . . . . .
H00E H 0.2986 0.3268 0.2144 0.027 Uiso 1 1 calc R U . . .
H00F H 0.3909 0.4503 0.2187 0.027 Uiso 1 1 calc R U . . .
C00R C 0.9759(3) 0.4404(3) 0.18295(13) 0.0242(6) Uani 1 1 d . . . . .
H00R H 1.0157 0.5086 0.2081 0.029 Uiso 1 1 calc R U . . .
C00S C 0.6040(3) -0.0395(3) 0.20179(13) 0.0233(6) Uani 1 1 d . . . . .
H00S H 0.6032 -0.0707 0.2372 0.028 Uiso 1 1 calc R U . . .
C00T C 0.8653(3) 0.2420(3) 0.10791(13) 0.0232(6) Uani 1 1 d . . . . .
H00T H 0.8278 0.1733 0.0826 0.028 Uiso 1 1 calc R U . . .
C00U C 0.5406(3) 0.3451(3) 0.02103(13) 0.0255(6) Uani 1 1 d . . . . .
H00U H 0.5575 0.3499 -0.0189 0.031 Uiso 1 1 calc R U . . .
C00V C 0.5017(4) 0.2212(3) 0.47758(14) 0.0336(8) Uani 1 1 d . . . . .
H00I H 0.4815 0.2921 0.4701 0.050 Uiso 1 1 calc R U . . .
H00J H 0.5726 0.2403 0.5047 0.050 Uiso 1 1 calc R U . . .
H00K H 0.4332 0.1740 0.4950 0.050 Uiso 1 1 calc R U . . .
C00W C 0.4430(3) 0.3815(3) 0.04584(14) 0.0273(7) Uani 1 1 d . . . . .
H00W H 0.3930 0.4118 0.0226 0.033 Uiso 1 1 calc R U . . .
C00X C 0.5786(3) -0.1135(3) 0.14877(14) 0.0255(6) Uani 1 1 d . . . . .
H00X H 0.5631 -0.1940 0.1486 0.031 Uiso 1 1 calc R U . . .
C00Y C 0.6918(3) 0.6777(3) 0.31374(14) 0.0254(6) Uani 1 1 d . . . . .
H00Y H 0.7705 0.7335 0.3102 0.030 Uiso 1 1 calc R U . . .
C00Z C 0.6270(3) 0.6470(3) 0.25321(15) 0.0297(7) Uani 1 1 d . . . . .
H00L H 0.6172 0.7172 0.2397 0.044 Uiso 1 1 calc R U . . .
H00O H 0.5474 0.5954 0.2557 0.044 Uiso 1 1 calc R U . . .
H00P H 0.6749 0.6086 0.2255 0.044 Uiso 1 1 calc R U . . .
C010 C 0.8429(3) 0.6103(3) 0.39841(13) 0.0274(7) Uani 1 1 d . . . . .
H010 H 0.8841 0.5482 0.4039 0.033 Uiso 1 1 calc R U . . .
C011 C 0.5755(3) -0.0717(3) 0.09618(13) 0.0251(6) Uani 1 1 d . . . . .
H011 H 0.5555 -0.1228 0.0602 0.030 Uiso 1 1 calc R U . . .
C012 C 0.7844(3) 0.2534(3) 0.40411(13) 0.0271(7) Uani 1 1 d . . . . .
H012 H 0.7885 0.1739 0.4092 0.032 Uiso 1 1 calc R U . . .
C013 C 0.4171(3) 0.3742(3) 0.10420(13) 0.0249(6) Uani 1 1 d . . . . .
H013 H 0.3499 0.3998 0.1201 0.030 Uiso 1 1 calc R U . . .
C014 C 0.8820(3) 0.2959(3) 0.36205(15) 0.0315(7) Uani 1 1 d . . . . .
H01A H 0.8580 0.2551 0.3223 0.047 Uiso 1 1 calc R U . . .
H01B H 0.9586 0.2813 0.3744 0.047 Uiso 1 1 calc R U . . .
H01C H 0.8921 0.3785 0.3625 0.047 Uiso 1 1 calc R U . . .
C015 C 0.9884(3) 0.2881(3) 0.10483(14) 0.0293(7) Uani 1 1 d . . . . .
H015 H 1.0346 0.2520 0.0774 0.035 Uiso 1 1 calc R U . . .
C016 C 0.8100(4) 0.3283(3) 0.46440(14) 0.0361(8) Uani 1 1 d . . . . .
H01D H 0.8964 0.3446 0.4751 0.054 Uiso 1 1 calc R U . . .
H01E H 0.7634 0.2877 0.4936 0.054 Uiso 1 1 calc R U . . .
H01F H 0.7866 0.4007 0.4631 0.054 Uiso 1 1 calc R U . . .
C017 C 1.0426(3) 0.3874(3) 0.14226(15) 0.0288(7) Uani 1 1 d . . . . .
H017 H 1.1266 0.4199 0.1402 0.035 Uiso 1 1 calc R U . . .
C018 C 0.3243(3) 0.5390(3) 0.39858(14) 0.0350(8) Uani 1 1 d . . . . .
H01G H 0.2963 0.6100 0.4056 0.052 Uiso 1 1 calc R U . . .
H01H H 0.4072 0.5538 0.4147 0.052 Uiso 1 1 calc R U . . .
H01I H 0.2716 0.4802 0.4177 0.052 Uiso 1 1 calc R U . . .
C019 C 0.2760(3) 0.2475(3) 0.31558(14) 0.0277(7) Uani 1 1 d . . . . .
H019 H 0.2030 0.2565 0.2943 0.033 Uiso 1 1 calc R U . . .
C01A C 0.5684(4) 0.0474(3) 0.43218(16) 0.0430(10) Uani 1 1 d . . . . .
H01J H 0.5894 0.0061 0.3955 0.065 Uiso 1 1 calc R U . . .
H01K H 0.5018 -0.0029 0.4493 0.065 Uiso 1 1 calc R U . . .
H01L H 0.6387 0.0704 0.4597 0.065 Uiso 1 1 calc R U . . .
C01B C 0.6184(4) 0.7379(3) 0.35768(16) 0.0362(8) Uani 1 1 d . . . . .
H01M H 0.5881 0.7943 0.3395 0.054 Uiso 1 1 calc R U . . .
H01N H 0.6700 0.7771 0.3923 0.054 Uiso 1 1 calc R U . . .
H01O H 0.5502 0.6809 0.3694 0.054 Uiso 1 1 calc R U . . .
C01C C 0.7891(3) 0.6411(3) 0.45763(14) 0.0360(8) Uani 1 1 d . . . . .
H01P H 0.7624 0.7122 0.4580 0.054 Uiso 1 1 calc R U . . .
H01Q H 0.8506 0.6519 0.4892 0.054 Uiso 1 1 calc R U . . .
H01R H 0.7200 0.5788 0.4635 0.054 Uiso 1 1 calc R U . . .
C01D C 0.1905(3) 0.4748(3) 0.30764(16) 0.0326(7) Uani 1 1 d . . . . .
H01S H 0.1870 0.4450 0.2657 0.049 Uiso 1 1 calc R U . . .
H01T H 0.1643 0.5468 0.3135 0.049 Uiso 1 1 calc R U . . .
H01U H 0.1370 0.4184 0.3280 0.049 Uiso 1 1 calc R U . . .
C01E C 0.3083(3) 0.1398(3) 0.28410(16) 0.0344(8) Uani 1 1 d . . . . .
H01V H 0.2397 0.0735 0.2842 0.052 Uiso 1 1 calc R U . . .
H01W H 0.3786 0.1270 0.3043 0.052 Uiso 1 1 calc R U . . .
H01X H 0.3274 0.1495 0.2436 0.052 Uiso 1 1 calc R U . . .
C01F C 0.2412(3) 0.2349(3) 0.37878(16) 0.0368(8) Uani 1 1 d . . . . .
H01Y H 0.2012 0.2954 0.3944 0.055 Uiso 1 1 calc R U . . .
H01Z H 0.3141 0.2416 0.4030 0.055 Uiso 1 1 calc R U . . .
H014 H 0.1861 0.1596 0.3793 0.055 Uiso 1 1 calc R U . . .
C01G C 0.3186(3) 1.0611(4) 0.05175(16) 0.0409(5) Uani 1 1 d . . . . .
H016 H 0.3730 1.1390 0.0566 0.049 Uiso 1 1 calc R U . . .
H018 H 0.3608 1.0054 0.0309 0.049 Uiso 1 1 calc R U . . .
C01H C 0.2764(3) 1.0285(4) 0.10995(16) 0.0409(5) Uani 1 1 d . . . . .
H020 H 0.3364 0.9969 0.1290 0.049 Uiso 1 1 calc R U . . .
H021 H 0.2624 1.0957 0.1365 0.049 Uiso 1 1 calc R U . . .
C01I C 0.9437(4) 0.7116(3) 0.38680(16) 0.0419(9) Uani 1 1 d . . . . .
H022 H 0.9819 0.6900 0.3503 0.063 Uiso 1 1 calc R U . . .
H023 H 1.0042 0.7324 0.4194 0.063 Uiso 1 1 calc R U . . .
H024 H 0.9097 0.7774 0.3832 0.063 Uiso 1 1 calc R U . . .
C01J C -0.1569(4) 0.5451(4) 0.0473(2) 0.0478(5) Uani 1 1 d . . . . .
H025 H -0.1508 0.4680 0.0541 0.057 Uiso 1 1 calc R U . . .
H026 H -0.1894 0.5393 0.0068 0.057 Uiso 1 1 calc R U . . .
C01K C -0.2375(4) 0.5930(4) 0.09158(19) 0.0478(5) Uani 1 1 d . . . . .
C01L C 0.2023(3) 1.0571(4) 0.01990(16) 0.0409(5) Uani 1 1 d . . . . .
H028 H 0.2100 1.0431 -0.0231 0.049 Uiso 1 1 calc R U . . .
H029 H 0.1766 1.1296 0.0307 0.049 Uiso 1 1 calc R U . . .
C01N C -0.0359(4) 0.6286(4) 0.0567(2) 0.0478(5) Uani 1 1 d . . . . .
H02C H 0.0215 0.5963 0.0772 0.057 Uiso 1 1 calc R U . . .
H02D H -0.0028 0.6461 0.0187 0.057 Uiso 1 1 calc R U . . .
C01P C 0.1147(3) 0.9581(4) 0.04015(16) 0.0409(5) Uani 1 1 d . . . . .
H02G H 0.0347 0.9756 0.0456 0.049 Uiso 1 1 calc R U . . .
H02H H 0.1050 0.8878 0.0108 0.049 Uiso 1 1 calc R U . . .
C01Q C 0.2554(5) 0.7161(5) 0.1517(3) 0.0746(9) Uani 1 1 d . . . . .
H02I H 0.3143 0.7700 0.1316 0.090 Uiso 1 1 calc R U . . .
H02J H 0.2121 0.6511 0.1222 0.090 Uiso 1 1 calc R U . . .
C01R C 0.3178(5) 0.7608(5) 0.2507(3) 0.0746(9) Uani 1 1 d . . . . .
H02K H 0.3838 0.8304 0.2504 0.090 Uiso 1 1 calc R U . . .
H02L H 0.3257 0.7293 0.2873 0.090 Uiso 1 1 calc R U . . .
C01T C 0.3182(5) 0.6737(5) 0.1982(3) 0.0746(9) Uani 1 1 d . . . . .
H02N H 0.2734 0.5962 0.2046 0.090 Uiso 1 1 calc R U . . .
H02O H 0.4017 0.6713 0.1877 0.090 Uiso 1 1 calc R U . . .
C01U C 0.1938(5) 0.7868(5) 0.2442(3) 0.0746(9) Uani 1 1 d . . . . .
H02P H 0.1311 0.7323 0.2620 0.090 Uiso 1 1 calc R U . . .
H02Q H 0.1953 0.8661 0.2630 0.090 Uiso 1 1 calc R U . . .
N41 N 0.6561(2) 0.1588(2) 0.25456(10) 0.0201(5) Uani 1 1 d . . . . .
Li1Y Li 0.0673(6) 0.8411(5) 0.1417(3) 0.0385(15) Uani 1 1 d . . . . .
C32 C -0.1847(6) 0.7160(6) 0.0936(3) 0.0478(5) Uani 0.650(4) 1 d . . P A 1
H32A H -0.2156 0.7438 0.0598 0.057 Uiso 0.650(4) 1 calc R U P A 1
H32B H -0.2055 0.7599 0.1301 0.057 Uiso 0.650(4) 1 calc R U P A 1
C4 C -0.0482(9) 1.0295(8) 0.1746(4) 0.0474(8) Uani 0.650(4) 1 d . . P A 1
H4A H -0.1308 1.0051 0.1563 0.057 Uiso 0.650(4) 1 calc R U P A 1
H4B H 0.0081 1.0631 0.1459 0.057 Uiso 0.650(4) 1 calc R U P A 1
C3 C -0.0437(8) 1.1171(6) 0.2304(3) 0.0474(8) Uani 0.650(4) 1 d . . P A 1
H3A H 0.0334 1.1766 0.2347 0.057 Uiso 0.650(4) 1 calc R U P A 1
H3B H -0.1116 1.1549 0.2300 0.057 Uiso 0.650(4) 1 calc R U P A 1
C2 C -0.0540(7) 1.0460(6) 0.2785(3) 0.0474(8) Uani 0.650(4) 1 d . . P A 1
H2A H 0.0185 1.0726 0.3053 0.057 Uiso 0.650(4) 1 calc R U P A 1
H2B H -0.1260 1.0522 0.3013 0.057 Uiso 0.650(4) 1 calc R U P A 1
C1 C -0.0649(8) 0.9282(6) 0.2511(3) 0.0474(8) Uani 0.650(4) 1 d . . P A 1
H1A H -0.1508 0.8859 0.2467 0.057 Uiso 0.650(4) 1 calc R U P A 1
H1B H -0.0211 0.8889 0.2754 0.057 Uiso 0.650(4) 1 calc R U P A 1
C47 C 1.0415(10) 1.0082(10) 0.4777(6) 0.0903(17) Uani 0.650(4) 1 d . . P A 1
H47A H 1.0758 1.0915 0.4788 0.108 Uiso 0.650(4) 1 calc R U P A 1
H47B H 0.9983 0.9777 0.4392 0.108 Uiso 0.650(4) 1 calc R U P A 1
C46 C 1.2174(9) 0.9358(8) 0.4273(5) 0.0903(17) Uani 0.650(4) 1 d . . P A 1
H46A H 1.1637 0.8925 0.3941 0.135 Uiso 0.650(4) 1 calc R U P A 1
H46B H 1.2783 0.8940 0.4348 0.135 Uiso 0.650(4) 1 calc R U P A 1
H46C H 1.2577 1.0116 0.4181 0.135 Uiso 0.650(4) 1 calc R U P A 1
C42 C 1.1413(10) 0.9507(9) 0.4835(5) 0.0903(17) Uani 0.650(4) 1 d . . P A 1
H42A H 1.1067 0.8738 0.4940 0.108 Uiso 0.650(4) 1 calc R U P A 1
H42B H 1.1967 0.9955 0.5164 0.108 Uiso 0.650(4) 1 calc R U P A 1
C34 C -0.1624(11) 0.6854(11) 0.1345(6) 0.0478(5) Uani 0.350(4) 1 d . . P A 2
H34A H -0.1329 0.6555 0.1680 0.650(4) Uiso 0.350(4) 1 calc R U P A 2
H34B H -0.2051 0.7455 0.1491 0.650(4) Uiso 0.350(4) 1 calc R U P A 2
C8 C -0.0871(14) 0.8919(12) 0.2378(6) 0.0474(8) Uani 0.350(4) 1 d . . P A 2
H8 H -0.1285 0.8147 0.2393 0.057 Uiso 0.350(4) 1 calc R U P A 2
C7 C -0.0885(13) 0.9911(12) 0.2802(6) 0.0474(8) Uani 0.350(4) 1 d . . P A 2
H7 H -0.1025 0.9931 0.3208 0.057 Uiso 0.350(4) 1 calc R U P A 2
C6 C -0.0633(14) 1.0906(12) 0.2469(6) 0.0474(8) Uani 0.350(4) 1 d . . P A 2
H6A H 0.0003 1.1549 0.2677 0.057 Uiso 0.350(4) 1 calc R U P A 2
H6B H -0.1372 1.1182 0.2418 0.057 Uiso 0.350(4) 1 calc R U P A 2
C5 C -0.0214(16) 1.0441(15) 0.1881(7) 0.0474(8) Uani 0.350(4) 1 d . . P A 2
H5A H -0.0807 1.0422 0.1563 0.057 Uiso 0.350(4) 1 calc R U P A 2
H5B H 0.0578 1.0922 0.1797 0.057 Uiso 0.350(4) 1 calc R U P A 2
C57 C 0.900(2) 0.989(2) 0.5146(11) 0.0903(17) Uani 0.350(4) 1 d . . P A 2
H57 H 0.8281 0.9225 0.5047 0.108 Uiso 0.350(4) 1 calc R U P A 2
C56 C 0.9674(19) 1.0430(16) 0.4590(9) 0.0903(17) Uani 0.350(4) 1 d . . P A 2
H56 H 0.9700 1.1251 0.4564 0.108 Uiso 0.350(4) 1 calc R U P A 2
C55 C 1.0490(18) 0.9931(15) 0.4273(11) 0.0903(17) Uani 0.350(4) 1 d . . P A 2
H55 H 1.0631 0.9632 0.3883 0.108 Uiso 0.350(4) 1 calc R U P A 2

loop_
_atom_site_aniso_label
_atom_site_aniso_U_11
_atom_site_aniso_U_22
_atom_site_aniso_U_33
_atom_site_aniso_U_23
_atom_site_aniso_U_13
_atom_site_aniso_U_12
In01 0.01944(10) 0.01663(9) 0.01417(9) 0.00205(7) 0.00200(7) 0.00528(7)
Co02 0.0207(2) 0.01833(19) 0.01435(17) 0.00123(14) 0.00226(14) 0.00581(15)
P003 0.0191(4) 0.0223(4) 0.0172(3) 0.0013(3) 0.0027(3) 0.0054(3)
P004 0.0228(4) 0.0181(3) 0.0169(3) 0.0002(3) 0.0016(3) 0.0049(3)
P005 0.0264(4) 0.0214(4) 0.0150(3) 0.0044(3) 0.0036(3) 0.0087(3)
N008 0.0134(10) 0.0112(10) 0.0126(9) 0.0020(8) 0.0028(8) 0.0032(8)
N8 0.0168(11) 0.0175(11) 0.0176(11) 0.0002(9) 0.0020(9) 0.0017(9)
N009 0.0190(12) 0.0247(12) 0.0152(10) 0.0009(9) -0.0001(9) 0.0087(10)
O00A 0.0255(12) 0.0518(16) 0.0304(12) 0.0075(11) 0.0010(10) -0.0029(11)
O00B 0.071(2) 0.0355(15) 0.0564(18) 0.0170(13) 0.0361(16) 0.0220(14)
C00C 0.0222(14) 0.0156(13) 0.0171(12) 0.0018(10) 0.0000(11) 0.0038(10)
C00D 0.0198(13) 0.0196(13) 0.0179(12) 0.0047(10) 0.0027(10) 0.0067(10)
C00E 0.0284(15) 0.0200(14) 0.0193(13) 0.0053(11) 0.0042(11) 0.0091(11)
C00F 0.0215(14) 0.0209(14) 0.0206(13) 0.0019(11) 0.0028(11) 0.0051(11)
C00G 0.0264(15) 0.0219(14) 0.0180(13) 0.0020(11) 0.0039(11) 0.0062(11)
C00H 0.0254(15) 0.0204(14) 0.0151(12) 0.0013(10) 0.0012(11) 0.0038(11)
O00I 0.0467(18) 0.054(2) 0.094(3) 0.0268(18) -0.0053(18) 0.0246(15)
O00J 0.0309(15) 0.0337(15) 0.100(3) -0.0029(16) 0.0126(16) -0.0008(12)
C00K 0.0210(14) 0.0181(13) 0.0183(12) 0.0058(10) 0.0039(11) 0.0071(10)
C00L 0.0196(13) 0.0167(13) 0.0186(12) 0.0004(10) -0.0008(10) 0.0037(10)
C00M 0.0254(16) 0.0300(16) 0.0225(14) 0.0009(12) 0.0050(12) 0.0107(13)
C00N 0.0374(18) 0.0270(16) 0.0189(13) 0.0067(12) 0.0104(13) 0.0089(13)
C00O 0.0220(14) 0.0197(14) 0.0188(12) 0.0022(10) 0.0043(11) 0.0084(11)
C00P 0.0215(14) 0.0188(13) 0.0187(12) 0.0038(10) 0.0052(11) 0.0067(11)
C00Q 0.0210(14) 0.0271(15) 0.0195(13) 0.0029(11) 0.0021(11) 0.0075(12)
C00R 0.0205(14) 0.0261(15) 0.0247(14) 0.0028(12) 0.0002(12) 0.0039(12)
C00S 0.0309(16) 0.0192(14) 0.0218(13) 0.0058(11) 0.0041(12) 0.0080(12)
C00T 0.0253(15) 0.0235(15) 0.0217(13) 0.0022(11) 0.0067(12) 0.0083(12)
C00U 0.0329(17) 0.0242(15) 0.0187(13) 0.0050(11) -0.0001(12) 0.0046(13)
C00V 0.047(2) 0.0361(19) 0.0206(14) 0.0076(13) 0.0111(14) 0.0139(16)
C00W 0.0325(17) 0.0278(16) 0.0228(14) 0.0067(12) -0.0063(13) 0.0084(13)
C00X 0.0291(16) 0.0179(14) 0.0288(15) 0.0032(12) 0.0050(13) 0.0047(12)
C00Y 0.0295(16) 0.0177(14) 0.0292(15) 0.0032(12) 0.0036(13) 0.0064(12)
C00Z 0.0345(18) 0.0254(16) 0.0329(17) 0.0089(13) 0.0025(14) 0.0122(13)
C010 0.0287(17) 0.0292(16) 0.0219(14) -0.0016(12) -0.0018(12) 0.0056(13)
C011 0.0283(16) 0.0205(14) 0.0229(14) -0.0033(11) 0.0024(12) 0.0025(12)
C012 0.0335(17) 0.0278(16) 0.0225(14) 0.0036(12) -0.0035(13) 0.0126(13)
C013 0.0267(16) 0.0278(16) 0.0222(14) 0.0050(12) -0.0023(12) 0.0098(12)
C014 0.0274(17) 0.0379(19) 0.0320(17) 0.0025(14) 0.0021(14) 0.0149(14)
C015 0.0285(17) 0.0303(17) 0.0305(16) 0.0027(13) 0.0130(13) 0.0105(13)
C016 0.039(2) 0.045(2) 0.0236(15) 0.0031(15) -0.0063(14) 0.0112(17)
C017 0.0183(14) 0.0343(18) 0.0345(17) 0.0061(14) 0.0068(13) 0.0074(12)
C018 0.040(2) 0.041(2) 0.0262(16) -0.0036(14) 0.0069(14) 0.0183(16)
C019 0.0214(15) 0.0303(17) 0.0294(16) 0.0070(13) 0.0048(13) 0.0011(12)
C01A 0.072(3) 0.036(2) 0.0303(18) 0.0173(15) 0.0208(18) 0.0230(19)
C01B 0.047(2) 0.0272(17) 0.0371(18) -0.0013(14) 0.0037(16) 0.0173(16)
C01C 0.041(2) 0.038(2) 0.0222(15) -0.0052(14) -0.0012(14) 0.0028(16)
C01D 0.0236(16) 0.041(2) 0.0353(18) 0.0021(15) 0.0030(14) 0.0139(14)
C01E 0.0358(19) 0.0283(17) 0.0344(18) 0.0026(14) 0.0014(15) 0.0000(14)
C01F 0.0316(18) 0.043(2) 0.0342(18) 0.0123(16) 0.0095(15) 0.0021(15)
C01G 0.0324(10) 0.0548(12) 0.0303(9) 0.0046(8) 0.0002(7) 0.0016(8)
C01H 0.0324(10) 0.0548(12) 0.0303(9) 0.0046(8) 0.0002(7) 0.0016(8)
C01I 0.039(2) 0.044(2) 0.0312(18) -0.0023(16) -0.0032(16) -0.0089(17)
C01J 0.0402(12) 0.0448(13) 0.0516(13) -0.0004(10) 0.0053(10) 0.0013(10)
C01K 0.0402(12) 0.0448(13) 0.0516(13) -0.0004(10) 0.0053(10) 0.0013(10)
C01L 0.0324(10) 0.0548(12) 0.0303(9) 0.0046(8) 0.0002(7) 0.0016(8)
C01N 0.0402(12) 0.0448(13) 0.0516(13) -0.0004(10) 0.0053(10) 0.0013(10)
C01P 0.0324(10) 0.0548(12) 0.0303(9) 0.0046(8) 0.0002(7) 0.0016(8)
C01Q 0.0518(15) 0.0602(16) 0.118(3) 0.0422(16) -0.0127(16) 0.0082(13)
C01R 0.0518(15) 0.0602(16) 0.118(3) 0.0422(16) -0.0127(16) 0.0082(13)
C01T 0.0518(15) 0.0602(16) 0.118(3) 0.0422(16) -0.0127(16) 0.0082(13)
C01U 0.0518(15) 0.0602(16) 0.118(3) 0.0422(16) -0.0127(16) 0.0082(13)
N41 0.0264(13) 0.0192(12) 0.0170(11) 0.0045(9) 0.0046(10) 0.0089(10)
Li1Y 0.033(3) 0.030(3) 0.056(4) 0.014(3) 0.013(3) 0.008(3)
C32 0.0402(12) 0.0448(13) 0.0516(13) -0.0004(10) 0.0053(10) 0.0013(10)
C4 0.056(2) 0.036(2) 0.047(2) -0.0015(14) 0.0130(15) 0.0109(17)
C3 0.056(2) 0.036(2) 0.047(2) -0.0015(14) 0.0130(15) 0.0109(17)
C2 0.056(2) 0.036(2) 0.047(2) -0.0015(14) 0.0130(15) 0.0109(17)
C1 0.056(2) 0.036(2) 0.047(2) -0.0015(14) 0.0130(15) 0.0109(17)
C47 0.089(5) 0.060(3) 0.115(4) 0.016(3) -0.026(3) 0.007(3)
C46 0.089(5) 0.060(3) 0.115(4) 0.016(3) -0.026(3) 0.007(3)
C42 0.089(5) 0.060(3) 0.115(4) 0.016(3) -0.026(3) 0.007(3)
C34 0.0402(12) 0.0448(13) 0.0516(13) -0.0004(10) 0.0053(10) 0.0013(10)
C8 0.056(2) 0.036(2) 0.047(2) -0.0015(14) 0.0130(15) 0.0109(17)
C7 0.056(2) 0.036(2) 0.047(2) -0.0015(14) 0.0130(15) 0.0109(17)
C6 0.056(2) 0.036(2) 0.047(2) -0.0015(14) 0.0130(15) 0.0109(17)
C5 0.056(2) 0.036(2) 0.047(2) -0.0015(14) 0.0130(15) 0.0109(17)
C57 0.089(5) 0.060(3) 0.115(4) 0.016(3) -0.026(3) 0.007(3)
C56 0.089(5) 0.060(3) 0.115(4) 0.016(3) -0.026(3) 0.007(3)
C55 0.089(5) 0.060(3) 0.115(4) 0.016(3) -0.026(3) 0.007(3)

loop_
_atom_type_symbol
_atom_type_description
_atom_type_scat_dispersion_real
_atom_type_scat_dispersion_imag
_atom_type_scat_source
C C 0.0033 0.0016 'International Tables Vol C Tables 4.2.6.8 and 6.1.1.4'
H H 0.0000 0.0000 'International Tables Vol C Tables 4.2.6.8 and 6.1.1.4'
Co Co 0.3494 0.9721 'International Tables Vol C Tables 4.2.6.8 and 6.1.1.4'
In In -0.7276 1.3100 'International Tables Vol C Tables 4.2.6.8 and 6.1.1.4'
Li Li -0.0003 0.0001 'International Tables Vol C Tables 4.2.6.8 and 6.1.1.4'
N N 0.0061 0.0033 'International Tables Vol C Tables 4.2.6.8 and 6.1.1.4'
O O 0.0106 0.0060 'International Tables Vol C Tables 4.2.6.8 and 6.1.1.4'
P P 0.1023 0.0942 'International Tables Vol C Tables 4.2.6.8 and 6.1.1.4'

loop_
_geom_angle_atom_site_label_1
_geom_angle_atom_site_label_2
_geom_angle_atom_site_label_3
_geom_angle
_geom_angle_site_symmetry_1
_geom_angle_site_symmetry_3
N009 In01 N8 112.27(9) . .
N009 In01 N41 113.55(10) . .
N8 In01 N41 111.41(10) . .
N009 In01 Co02 106.31(6) . .
N8 In01 Co02 106.56(6) . .
N41 In01 Co02 106.14(6) . .
N009 In01 N008 73.69(8) . .
N8 In01 N008 73.74(8) . .
N41 In01 N008 73.55(8) . .
Co02 In01 N008 179.64(5) . .
P005 Co02 P004 117.91(4) . .
P005 Co02 P003 117.62(4) . .
P004 Co02 P003 118.77(4) . .
P005 Co02 In01 82.38(2) . .
P004 Co02 In01 81.78(3) . .
P003 Co02 In01 81.87(3) . .
C019 P003 C00M 101.24(15) . .
C019 P003 C00Q 95.76(14) . .
C00M P003 C00Q 96.75(14) . .
C019 P003 Co02 120.88(12) . .
C00M P003 Co02 117.02(11) . .
C00Q P003 Co02 120.38(10) . .
C00Y P004 C010 101.57(15) . .
C00Y P004 C00F 95.86(14) . .
C010 P004 C00F 96.68(14) . .
C00Y P004 Co02 120.80(11) . .
C010 P004 Co02 116.74(11) . .
C00F P004 Co02 120.46(10) . .
C012 P005 C00N 101.63(15) . .
C012 P005 C00E 96.59(14) . .
C00N P005 C00E 95.60(13) . .
C012 P005 Co02 120.45(11) . .
C00N P005 Co02 117.39(11) . .
C00E P005 Co02 120.35(10) . .
C00K N008 C00C 115.1(2) . .
C00K N008 C00P 114.5(2) . .
C00C N008 C00P 115.1(2) . .
C00K N008 In01 103.17(15) . .
C00C N008 In01 103.27(15) . .
C00P N008 In01 103.29(15) . .
C00D N8 C00F 119.2(2) . .
C00D N8 In01 116.36(18) . .
C00F N8 In01 113.37(17) . .
C00L N009 C00Q 119.6(2) . .
C00L N009 In01 116.09(19) . .
C00Q N009 In01 113.77(17) . .
C01P O00A C01H 108.4(3) . .
C01P O00A Li1Y 119.8(3) . .
C01H O00A Li1Y 130.4(3) . .
C8 O00B C5 109.2(10) . .
C4 O00B C1 102.4(5) . .
C8 O00B Li1Y 124.5(6) . .
C5 O00B Li1Y 125.5(8) . .
C4 O00B Li1Y 120.1(4) . .
C1 O00B Li1Y 137.1(4) . .
C00H C00C C00L 120.7(3) . .
C00H C00C N008 121.6(3) . .
C00L C00C N008 117.7(2) . .
N8 C00D C00R 125.1(3) . .
N8 C00D C00K 118.9(3) . .
C00R C00D C00K 116.0(3) . .
N41 C00E P005 111.7(2) . .
N41 C00E H00A 109.3 . .
P005 C00E H00A 109.3 . .
N41 C00E H00B 109.3 . .
P005 C00E H00B 109.3 . .
H00A C00E H00B 107.9 . .
N8 C00F P004 110.75(19) . .
N8 C00F H00C 109.5 . .
P004 C00F H00C 109.5 . .
N8 C00F H00D 109.5 . .
P004 C00F H00D 109.5 . .
H00C C00F H00D 108.1 . .
C00P C00G C011 121.4(3) . .
C00P C00G H00G 119.3 . .
C011 C00G H00G 119.3 . .
C00C C00H C00U 121.7(3) . .
C00C C00H H00H 119.2 . .
C00U C00H H00H 119.2 . .
C01U O00I C01Q 110.4(4) . .
C01U O00I Li1Y 127.1(4) . .
C01Q O00I Li1Y 121.7(4) . .
C01N O00J C32 106.3(4) . .
C01N O00J C34 105.2(5) . .
C01N O00J Li1Y 124.8(3) . .
C32 O00J Li1Y 127.0(4) . .
C34 O00J Li1Y 105.4(5) . .
C00T C00K C00D 120.9(3) . .
C00T C00K N008 121.6(3) . .
C00D C00K N008 117.5(2) . .
N009 C00L C013 124.7(3) . .
N009 C00L C00C 118.7(3) . .
C013 C00L C00C 116.6(3) . .
C018 C00M C01D 109.0(3) . .
C018 C00M P003 114.9(2) . .
C01D C00M P003 115.9(2) . .
C018 C00M H00M 105.3 . .
C01D C00M H00M 105.3 . .
P003 C00M H00M 105.3 . .
C00V C00N C01A 109.3(3) . .
C00V C00N P005 115.0(2) . .
C01A C00N P005 115.4(2) . .
C00V C00N H00N 105.4 . .
C01A C00N H00N 105.4 . .
P005 C00N H00N 105.4 . .
N41 C00O C00S 124.8(3) . .
N41 C00O C00P 119.0(3) . .
C00S C00O C00P 116.3(3) . .
C00G C00P C00O 121.0(3) . .
C00G C00P N008 121.8(2) . .
C00O C00P N008 117.1(2) . .
N009 C00Q P003 110.7(2) . .
N009 C00Q H00E 109.5 . .
P003 C00Q H00E 109.5 . .
N009 C00Q H00F 109.5 . .
P003 C00Q H00F 109.5 . .
H00E C00Q H00F 108.1 . .
C017 C00R C00D 121.9(3) . .
C017 C00R H00R 119.1 . .
C00D C00R H00R 119.1 . .
C00X C00S C00O 121.6(3) . .
C00X C00S H00S 119.2 . .
C00O C00S H00S 119.2 . .
C00K C00T C015 121.3(3) . .
C00K C00T H00T 119.4 . .
C015 C00T H00T 119.4 . .
C00W C00U C00H 118.7(3) . .
C00W C00U H00U 120.7 . .
C00H C00U H00U 120.7 . .
C00N C00V H00I 109.5 . .
C00N C00V H00J 109.5 . .
H00I C00V H00J 109.5 . .
C00N C00V H00K 109.5 . .
H00I C00V H00K 109.5 . .
H00J C00V H00K 109.5 . .
C00U C00W C013 121.1(3) . .
C00U C00W H00W 119.5 . .
C013 C00W H00W 119.5 . .
C011 C00X C00S 121.1(3) . .
C011 C00X H00X 119.4 . .
C00S C00X H00X 119.4 . .
C00Z C00Y C01B 110.3(3) . .
C00Z C00Y P004 109.6(2) . .
C01B C00Y P004 114.1(2) . .
C00Z C00Y H00Y 107.5 . .
C01B C00Y H00Y 107.5 . .
P004 C00Y H00Y 107.5 . .
C00Y C00Z H00L 109.5 . .
C00Y C00Z H00O 109.5 . .
H00L C00Z H00O 109.5 . .
C00Y C00Z H00P 109.5 . .
H00L C00Z H00P 109.5 . .
H00O C00Z H00P 109.5 . .
C01I C010 C01C 109.5(3) . .
C01I C010 P004 115.9(2) . .
C01C C010 P004 114.3(2) . .
C01I C010 H010 105.3 . .
C01C C010 H010 105.3 . .
P004 C010 H010 105.3 . .
C00X C011 C00G 118.6(3) . .
C00X C011 H011 120.7 . .
C00G C011 H011 120.7 . .
C014 C012 C016 110.5(3) . .
C014 C012 P005 110.2(2) . .
C016 C012 P005 113.5(2) . .
C014 C012 H012 107.5 . .
C016 C012 H012 107.5 . .
P005 C012 H012 107.5 . .
C00W C013 C00L 121.2(3) . .
C00W C013 H013 119.4 . .
C00L C013 H013 119.4 . .
C012 C014 H01A 109.5 . .
C012 C014 H01B 109.5 . .
H01A C014 H01B 109.5 . .
C012 C014 H01C 109.5 . .
H01A C014 H01C 109.5 . .
H01B C014 H01C 109.5 . .
C017 C015 C00T 119.0(3) . .
C017 C015 H015 120.5 . .
C00T C015 H015 120.5 . .
C012 C016 H01D 109.5 . .
C012 C016 H01E 109.5 . .
H01D C016 H01E 109.5 . .
C012 C016 H01F 109.5 . .
H01D C016 H01F 109.5 . .
H01E C016 H01F 109.5 . .
C015 C017 C00R 121.0(3) . .
C015 C017 H017 119.5 . .
C00R C017 H017 119.5 . .
C00M C018 H01G 109.5 . .
C00M C018 H01H 109.5 . .
H01G C018 H01H 109.5 . .
C00M C018 H01I 109.5 . .
H01G C018 H01I 109.5 . .
H01H C018 H01I 109.5 . .
C01E C019 C01F 111.4(3) . .
C01E C019 P003 110.6(2) . .
C01F C019 P003 113.2(2) . .
C01E C019 H019 107.1 . .
C01F C019 H019 107.1 . .
P003 C019 H019 107.1 . .
C00N C01A H01J 109.5 . .
C00N C01A H01K 109.5 . .
H01J C01A H01K 109.5 . .
C00N C01A H01L 109.5 . .
H01J C01A H01L 109.5 . .
H01K C01A H01L 109.5 . .
C00Y C01B H01M 109.5 . .
C00Y C01B H01N 109.5 . .
H01M C01B H01N 109.5 . .
C00Y C01B H01O 109.5 . .
H01M C01B H01O 109.5 . .
H01N C01B H01O 109.5 . .
C010 C01C H01P 109.5 . .
C010 C01C H01Q 109.5 . .
H01P C01C H01Q 109.5 . .
C010 C01C H01R 109.5 . .
H01P C01C H01R 109.5 . .
H01Q C01C H01R 109.5 . .
C00M C01D H01S 109.5 . .
C00M C01D H01T 109.5 . .
H01S C01D H01T 109.5 . .
C00M C01D H01U 109.5 . .
H01S C01D H01U 109.5 . .
H01T C01D H01U 109.5 . .
C019 C01E H01V 109.5 . .
C019 C01E H01W 109.5 . .
H01V C01E H01W 109.5 . .
C019 C01E H01X 109.5 . .
H01V C01E H01X 109.5 . .
H01W C01E H01X 109.5 . .
C019 C01F H01Y 109.5 . .
C019 C01F H01Z 109.5 . .
H01Y C01F H01Z 109.5 . .
C019 C01F H014 109.5 . .
H01Y C01F H014 109.5 . .
H01Z C01F H014 109.5 . .
C01L C01G C01H 102.4(3) . .
C01L C01G H016 111.3 . .
C01H C01G H016 111.3 . .
C01L C01G H018 111.3 . .
C01H C01G H018 111.3 . .
H016 C01G H018 109.2 . .
O00A C01H C01G 104.0(3) . .
O00A C01H H020 110.9 . .
C01G C01H H020 110.9 . .
O00A C01H H021 110.9 . .
C01G C01H H021 110.9 . .
H020 C01H H021 109.0 . .
C010 C01I H022 109.5 . .
C010 C01I H023 109.5 . .
H022 C01I H023 109.5 . .
C010 C01I H024 109.5 . .
H022 C01I H024 109.5 . .
H023 C01I H024 109.5 . .
C01N C01J C01K 105.5(3) . .
C01N C01J H025 110.6 . .
C01K C01J H025 110.6 . .
C01N C01J H026 110.6 . .
C01K C01J H026 110.6 . .
H025 C01J H026 108.8 . .
C32 C01K C01J 99.5(4) . .
C34 C01K C01J 109.4(6) . .
C01G C01L C01P 103.3(3) . .
C01G C01L H028 111.1 . .
C01P C01L H028 111.1 . .
C01G C01L H029 111.1 . .
C01P C01L H029 111.1 . .
H028 C01L H029 109.1 . .
O00J C01N C01J 106.5(3) . .
O00J C01N H02C 110.4 . .
C01J C01N H02C 110.4 . .
O00J C01N H02D 110.4 . .
C01J C01N H02D 110.4 . .
H02C C01N H02D 108.6 . .
O00A C01P C01L 106.9(3) . .
O00A C01P H02G 110.3 . .
C01L C01P H02G 110.3 . .
O00A C01P H02H 110.3 . .
C01L C01P H02H 110.3 . .
H02G C01P H02H 108.6 . .
O00I C01Q C01T 105.4(5) . .
O00I C01Q H02I 110.7 . .
C01T C01Q H02I 110.7 . .
O00I C01Q H02J 110.7 . .
C01T C01Q H02J 110.7 . .
H02I C01Q H02J 108.8 . .
C01T C01R C01U 102.5(5) . .
C01T C01R H02K 111.3 . .
C01U C01R H02K 111.3 . .
C01T C01R H02L 111.3 . .
C01U C01R H02L 111.3 . .
H02K C01R H02L 109.2 . .
C01R C01T C01Q 102.8(5) . .
C01R C01T H02N 111.2 . .
C01Q C01T H02N 111.2 . .
C01R C01T H02O 111.2 . .
C01Q C01T H02O 111.2 . .
H02N C01T H02O 109.1 . .
O00I C01U C01R 104.1(5) . .
O00I C01U H02P 110.9 . .
C01R C01U H02P 110.9 . .
O00I C01U H02Q 110.9 . .
C01R C01U H02Q 110.9 . .
H02P C01U H02Q 109.0 . .
C00O N41 C00E 119.2(2) . .
C00O N41 In01 116.55(19) . .
C00E N41 In01 113.70(18) . .
O00B Li1Y O00A 106.5(3) . .
O00B Li1Y O00I 112.3(4) . .
O00A Li1Y O00I 107.9(3) . .
O00B Li1Y O00J 107.5(3) . .
O00A Li1Y O00J 108.8(4) . .
O00I Li1Y O00J 113.5(3) . .
O00J C32 C01K 106.6(5) . .
O00J C32 H32A 110.4 . .
C01K C32 H32A 110.4 . .
O00J C32 H32B 110.4 . .
C01K C32 H32B 110.4 . .
H32A C32 H32B 108.6 . .
O00B C4 C3 105.7(6) . .
O00B C4 H4A 110.6 . .
C3 C4 H4A 110.6 . .
O00B C4 H4B 110.6 . .
C3 C4 H4B 110.6 . .
H4A C4 H4B 108.7 . .
C2 C3 C4 103.6(6) . .
C2 C3 H3A 111.0 . .
C4 C3 H3A 111.0 . .
C2 C3 H3B 111.0 . .
C4 C3 H3B 111.0 . .
H3A C3 H3B 109.0 . .
C1 C2 C3 107.1(6) . .
C1 C2 H2A 110.3 . .
C3 C2 H2A 110.3 . .
C1 C2 H2B 110.3 . .
C3 C2 H2B 110.3 . .
H2A C2 H2B 108.6 . .
C2 C1 O00B 107.1(6) . .
C2 C1 H1A 110.3 . .
O00B C1 H1A 110.3 . .
C2 C1 H1B 110.3 . .
O00B C1 H1B 110.3 . .
H1A C1 H1B 108.6 . .
C47 C47 C42 112.5(13) 2_776 .
C47 C47 H47A 109.1 2_776 .
C42 C47 H47A 109.1 . .
C47 C47 H47B 109.1 2_776 .
C42 C47 H47B 109.1 . .
H47A C47 H47B 107.8 . .
C42 C46 H46A 109.5 . .
C42 C46 H46B 109.5 . .
H46A C46 H46B 109.5 . .
C42 C46 H46C 109.5 . .
H46A C46 H46C 109.5 . .
H46B C46 H46C 109.5 . .
C47 C42 C46 115.6(9) . .
C47 C42 H42A 108.4 . .
C46 C42 H42A 108.4 . .
C47 C42 H42B 108.4 . .
C46 C42 H42B 108.4 . .
H42A C42 H42B 107.4 . .
C01K C34 O00J 97.8(7) . .
C01K C34 H34A 112.2 . .
O00J C34 H34A 112.2 . .
C01K C34 H34B 112.2 . .
O00J C34 H34B 112.2 . .
H34A C34 H34B 109.8 . .
O00B C8 C7 106.2(11) . .
O00B C8 H8 126.9 . .
C7 C8 H8 126.9 . .
C8 C7 C6 105.5(11) . .
C8 C7 H7 127.3 . .
C6 C7 H7 127.3 . .
C7 C6 C5 105.0(12) . .
C7 C6 H6A 110.8 . .
C5 C6 H6A 110.8 . .
C7 C6 H6B 110.8 . .
C5 C6 H6B 110.8 . .
H6A C6 H6B 108.8 . .
O00B C5 C6 105.0(13) . .
O00B C5 H5A 110.7 . .
C6 C5 H5A 110.7 . .
O00B C5 H5B 110.7 . .
C6 C5 H5B 110.7 . .
H5A C5 H5B 108.8 . .
C55 C57 C56 125.2(19) 2_776 .
C55 C57 C56 49.7(13) 2_776 2_776
C56 C57 C56 93.0(17) . 2_776
C55 C57 H57 116.3 2_776 .
C56 C57 H57 116.3 . .
C56 C57 H57 116.3 2_776 .
C55 C56 C57 121.7(19) . .
C55 C56 C57 51.8(14) . 2_776
C57 C56 C57 87.0(16) . 2_776
C55 C56 H56 117.7 . .
C57 C56 H56 117.7 . .
C57 C56 H56 117.7 2_776 .
C56 C55 C57 78(2) . 2_776
C56 C55 H55 140.8 . .
C57 C55 H55 140.8 2_776 .

loop_
_geom_bond_atom_site_label_1
_geom_bond_atom_site_label_2
_geom_bond_distance
_geom_bond_site_symmetry_2
In01 N009 2.129(2) .
In01 N8 2.130(2) .
In01 N41 2.133(2) .
In01 Co02 2.4646(5) .
In01 N008 2.472(2) .
Co02 P005 2.1995(9) .
Co02 P004 2.2008(9) .
Co02 P003 2.2031(10) .
P003 C019 1.879(3) .
P003 C00M 1.886(3) .
P003 C00Q 1.905(3) .
P004 C00Y 1.886(3) .
P004 C010 1.892(3) .
P004 C00F 1.908(3) .
P005 C012 1.879(3) .
P005 C00N 1.887(3) .
P005 C00E 1.905(3) .
N008 C00K 1.461(4) .
N008 C00C 1.463(4) .
N008 C00P 1.464(3) .
N8 C00D 1.361(3) .
N8 C00F 1.448(4) .
N009 C00L 1.364(3) .
N009 C00Q 1.449(4) .
O00A C01P 1.445(4) .
O00A C01H 1.456(4) .
O00A Li1Y 1.904(7) .
O00B C8 1.408(15) .
O00B C5 1.408(18) .
O00B C4 1.459(10) .
O00B C1 1.467(8) .
O00B Li1Y 1.891(7) .
C00C C00H 1.382(4) .
C00C C00L 1.435(4) .
C00D C00R 1.413(4) .
C00D C00K 1.438(4) .
C00E N41 1.439(4) .
C00E H00A 0.9900 .
C00E H00B 0.9900 .
C00F H00C 0.9900 .
C00F H00D 0.9900 .
C00G C00P 1.379(4) .
C00G C011 1.399(4) .
C00G H00G 0.9500 .
C00H C00U 1.392(4) .
C00H H00H 0.9500 .
O00I C01U 1.433(7) .
O00I C01Q 1.438(7) .
O00I Li1Y 1.909(7) .
O00J C01N 1.433(5) .
O00J C32 1.455(7) .
O00J C34 1.628(12) .
O00J Li1Y 1.924(8) .
C00K C00T 1.389(4) .
C00L C013 1.418(4) .
C00M C018 1.533(4) .
C00M C01D 1.539(5) .
C00M H00M 1.0000 .
C00N C00V 1.531(4) .
C00N C01A 1.532(5) .
C00N H00N 1.0000 .
C00O N41 1.364(4) .
C00O C00S 1.415(4) .
C00O C00P 1.438(4) .
C00Q H00E 0.9900 .
C00Q H00F 0.9900 .
C00R C017 1.392(4) .
C00R H00R 0.9500 .
C00S C00X 1.391(4) .
C00S H00S 0.9500 .
C00T C015 1.389(4) .
C00T H00T 0.9500 .
C00U C00W 1.389(5) .
C00U H00U 0.9500 .
C00V H00I 0.9800 .
C00V H00J 0.9800 .
C00V H00K 0.9800 .
C00W C013 1.393(4) .
C00W H00W 0.9500 .
C00X C011 1.387(4) .
C00X H00X 0.9500 .
C00Y C00Z 1.530(5) .
C00Y C01B 1.531(4) .
C00Y H00Y 1.0000 .
C00Z H00L 0.9800 .
C00Z H00O 0.9800 .
C00Z H00P 0.9800 .
C010 C01I 1.529(5) .
C010 C01C 1.535(4) .
C010 H010 1.0000 .
C011 H011 0.9500 .
C012 C014 1.530(5) .
C012 C016 1.531(4) .
C012 H012 1.0000 .
C013 H013 0.9500 .
C014 H01A 0.9800 .
C014 H01B 0.9800 .
C014 H01C 0.9800 .
C015 C017 1.382(5) .
C015 H015 0.9500 .
C016 H01D 0.9800 .
C016 H01E 0.9800 .
C016 H01F 0.9800 .
C017 H017 0.9500 .
C018 H01G 0.9800 .
C018 H01H 0.9800 .
C018 H01I 0.9800 .
C019 C01E 1.524(5) .
C019 C01F 1.535(5) .
C019 H019 1.0000 .
C01A H01J 0.9800 .
C01A H01K 0.9800 .
C01A H01L 0.9800 .
C01B H01M 0.9800 .
C01B H01N 0.9800 .
C01B H01O 0.9800 .
C01C H01P 0.9800 .
C01C H01Q 0.9800 .
C01C H01R 0.9800 .
C01D H01S 0.9800 .
C01D H01T 0.9800 .
C01D H01U 0.9800 .
C01E H01V 0.9800 .
C01E H01W 0.9800 .
C01E H01X 0.9800 .
C01F H01Y 0.9800 .
C01F H01Z 0.9800 .
C01F H014 0.9800 .
C01G C01L 1.500(5) .
C01G C01H 1.507(5) .
C01G H016 0.9900 .
C01G H018 0.9900 .
C01H H020 0.9900 .
C01H H021 0.9900 .
C01I H022 0.9800 .
C01I H023 0.9800 .
C01I H024 0.9800 .
C01J C01N 1.498(5) .
C01J C01K 1.523(6) .
C01J H025 0.9900 .
C01J H026 0.9900 .
C01K C32 1.464(8) .
C01K C34 1.476(13) .
C01L C01P 1.504(5) .
C01L H028 0.9900 .
C01L H029 0.9900 .
C01N H02C 0.9900 .
C01N H02D 0.9900 .
C01P H02G 0.9900 .
C01P H02H 0.9900 .
C01Q C01T 1.504(7) .
C01Q H02I 0.9900 .
C01Q H02J 0.9900 .
C01R C01T 1.486(8) .
C01R C01U 1.531(7) .
C01R H02K 0.9900 .
C01R H02L 0.9900 .
C01T H02N 0.9900 .
C01T H02O 0.9900 .
C01U H02P 0.9900 .
C01U H02Q 0.9900 .
C32 H32A 0.9900 .
C32 H32B 0.9900 .
C4 C3 1.535(10) .
C4 H4A 0.9900 .
C4 H4B 0.9900 .
C3 C2 1.492(10) .
C3 H3A 0.9900 .
C3 H3B 0.9900 .
C2 C1 1.450(9) .
C2 H2A 0.9900 .
C2 H2B 0.9900 .
C1 H1A 0.9900 .
C1 H1B 0.9900 .
C47 C47 1.41(2) 2_776
C47 C42 1.484(15) .
C47 H47A 0.9900 .
C47 H47B 0.9900 .
C46 C42 1.578(15) .
C46 H46A 0.9800 .
C46 H46B 0.9800 .
C46 H46C 0.9800 .
C42 H42A 0.9900 .
C42 H42B 0.9900 .
C34 H34A 0.9900 .
C34 H34B 0.9900 .
C8 C7 1.438(16) .
C8 H8 0.9500 .
C7 C6 1.499(19) .
C7 H7 0.9500 .
C6 C5 1.516(19) .
C6 H6A 0.9900 .
C6 H6B 0.9900 .
C5 H5A 0.9900 .
C5 H5B 0.9900 .
C57 C55 1.42(3) 2_776
C57 C56 1.64(3) .
C57 C56 1.78(3) 2_776
C57 H57 1.0000 .
C56 C55 1.38(3) .
C56 C57 1.78(3) 2_776
C56 H56 1.0000 .
C55 C57 1.42(3) 2_776
C55 H55 0.9500 .
